data_4348588
loop_
_publ_author_name
'Modak, Ritwik'
'Sikdar, Yeasin'
'Thuijs, Annaliese E.'
'Christou, George'
'Goswami, Sanchita'

_publ_section_title
;
 Co<sup>II</sup><sub>4</sub>, Co<sup>II</sup><sub>7</sub>, and a Series of
 Co<sup>II</sup><sub>2</sub>Ln<sup>III</sup> (Ln<sup>III</sup> =
 Nd<sup>III</sup>, Sm<sup>III</sup>, Gd<sup>III</sup>, Tb<sup>III</sup>,
 Dy<sup>III</sup>) Coordination Clusters: Search for Single Molecule
 Magnets.
;
_journal_issue 20
_journal_name_full 'Inorganic chemistry'
_journal_page_first 10192
_journal_page_last 10202
_journal_paper_doi 10.1021/acs.inorgchem.6b01402
_journal_volume 55
_journal_year 2016
_chemical_formula_sum 'C61 H56 Co2 N7 O23 Sm'
_chemical_formula_weight 1523.35
_space_group_IT_number 2
_space_group_name_Hall '-P 1'
_space_group_name_H-M_alt 'P -1'
_symmetry_cell_setting triclinic
_symmetry_space_group_name_H-M 'P -1'
_atom_sites_solution_hydrogens geom
_atom_sites_solution_primary direct
_atom_sites_solution_secondary difmap
_audit_creation_method SHELXL-97
_cell_angle_alpha 85.586(6)
_cell_angle_beta 87.413(6)
_cell_angle_gamma 61.570(6)
_cell_formula_units_Z 2
_cell_length_a 12.740(7)
_cell_length_b 13.141(7)
_cell_length_c 21.991(12)
_cell_measurement_reflns_used 20619
_cell_measurement_temperature 296(2)
_cell_measurement_theta_max 24.4
_cell_measurement_theta_min 0.9
_cell_volume 3228(3)
_computing_cell_refinement 'Bruker SAINT'
_computing_data_collection 'Bruker APEX2'
_computing_data_reduction 'Bruker SAINT'
_computing_structure_refinement 'SHELXL-97 (Sheldrick, 2008)'
_computing_structure_solution 'SHELXS-97 (Sheldrick, 2008)'
_diffrn_ambient_temperature 296(2)
_diffrn_measured_fraction_theta_full 0.971
_diffrn_measured_fraction_theta_max 0.971
_diffrn_measurement_device_type 'Bruker APEX-II CCd'
_diffrn_measurement_method 'Phi and Omega sans'
_diffrn_radiation_monochromator graphite
_diffrn_radiation_source 'fine-focus sealed tube'
_diffrn_radiation_type MoK\a
_diffrn_radiation_wavelength 0.71073
_diffrn_reflns_av_R_equivalents 0.0522
_diffrn_reflns_av_unetI/netI 0.0867
_diffrn_reflns_limit_h_max 14
_diffrn_reflns_limit_h_min -14
_diffrn_reflns_limit_k_max 13
_diffrn_reflns_limit_k_min -15
_diffrn_reflns_limit_l_max 25
_diffrn_reflns_limit_l_min -25
_diffrn_reflns_number 20619
_diffrn_reflns_theta_full 24.37
_diffrn_reflns_theta_max 24.37
_diffrn_reflns_theta_min 0.93
_exptl_absorpt_coefficient_mu 1.490
_exptl_absorpt_correction_T_max 0.680
_exptl_absorpt_correction_T_min 0.637
_exptl_absorpt_correction_type multi-scan
_exptl_absorpt_process_details 'SADABS(Sheldrick, 2008)'
_exptl_crystal_colour pink
_exptl_crystal_density_diffrn 1.567
_exptl_crystal_density_method 'not measured'
_exptl_crystal_description block
_exptl_crystal_F_000 1542
_exptl_crystal_size_max 0.31
_exptl_crystal_size_mid 0.29
_exptl_crystal_size_min 0.26
_refine_diff_density_max 1.291
_refine_diff_density_min -0.824
_refine_diff_density_rms 0.126
_refine_ls_extinction_coef 0.0014(3)
_refine_ls_extinction_expression Fc^*^=kFc[1+0.001xFc^2^\l^3^/sin(2\q)]^-1/4^
_refine_ls_extinction_method SHELXL
_refine_ls_goodness_of_fit_ref 0.955
_refine_ls_hydrogen_treatment mixed
_refine_ls_matrix_type full
_refine_ls_number_parameters 864
_refine_ls_number_reflns 10279
_refine_ls_number_restraints 0
_refine_ls_restrained_S_all 0.955
_refine_ls_R_factor_all 0.0872
_refine_ls_R_factor_gt 0.0583
_refine_ls_shift/su_max 0.001
_refine_ls_shift/su_mean 0.000
_refine_ls_structure_factor_coef Fsqd
_refine_ls_weighting_details 'calc w=1/[\s^2^(Fo^2^)+(0.1300P)^2^+0.0000P] where P=(Fo^2^+2Fc^2^)/3'
_refine_ls_weighting_scheme calc
_refine_ls_wR_factor_gt 0.1707
_refine_ls_wR_factor_ref 0.1939
_reflns_number_gt 7244
_reflns_number_total 10592
_reflns_threshold_expression >2sigma(I)
_cod_data_source_file ic6b01402_si_005.cif
_cod_data_source_block Complex_3
_cod_original_sg_symbol_H-M P-1
_cod_database_code 4348588

loop_
_symmetry_equiv_pos_as_xyz
'x, y, z'
'-x, -y, -z'

loop_
_atom_site_label
_atom_site_type_symbol
_atom_site_fract_x
_atom_site_fract_y
_atom_site_fract_z
_atom_site_U_iso_or_equiv
_atom_site_adp_type
_atom_site_occupancy
_atom_site_symmetry_multiplicity
_atom_site_calc_flag
_atom_site_refinement_flags
Sm1 Sm 0.61265(3) 0.60934(3) 0.739524(18) 0.03864(18) Uani 1 1 d .
Co2 Co 0.43226(9) 0.47117(9) 0.78861(5) 0.0387(3) Uani 1 1 d .
Co1 Co 0.74908(9) 0.78994(9) 0.68932(5) 0.0394(3) Uani 1 1 d .
O7 O 0.4885(4) 0.5825(4) 0.8138(2) 0.0378(12) Uani 1 1 d .
O10 O 0.4962(4) 0.5117(4) 0.7089(2) 0.0383(12) Uani 1 1 d .
O4 O 0.6315(4) 0.7393(4) 0.6657(2) 0.0389(12) Uani 1 1 d .
O1 O 0.7185(4) 0.7149(4) 0.7689(2) 0.0377(12) Uani 1 1 d .
N3 N 0.4438(5) 0.4142(5) 0.8802(3) 0.0377(14) Uani 1 1 d .
O3 O 0.6037(5) 0.9725(6) 0.6721(4) 0.0554(18) Uani 1 1 d .
H64 H 0.560(9) 0.969(10) 0.665(5) 0.067 Uiso 1 1 d .
O12 O 0.2477(5) 0.6085(5) 0.8073(3) 0.0543(16) Uani 1 1 d .
H67 H 0.284(8) 0.550(8) 0.824(4) 0.065 Uiso 1 1 d .
O11 O 0.6458(5) 0.5279(4) 0.6298(2) 0.0452(13) Uani 1 1 d .
O8 O 0.4799(5) 0.7791(4) 0.8090(2) 0.0456(13) Uani 1 1 d .
O5 O 0.4246(4) 0.7570(4) 0.6762(2) 0.0469(13) Uani 1 1 d .
O9 O 0.5957(5) 0.3011(5) 0.7809(3) 0.0505(15) Uani 1 1 d .
H66 H 0.532(8) 0.332(8) 0.768(4) 0.061 Uiso 1 1 d .
O2 O 0.7154(5) 0.5590(5) 0.8462(2) 0.0459(13) Uani 1 1 d .
O14 O 0.7357(5) 0.3966(5) 0.7527(3) 0.0529(15) Uani 1 1 d .
O13 O 0.8297(5) 0.4919(5) 0.7199(3) 0.0527(15) Uani 1 1 d .
N1 N 0.8123(6) 0.8729(5) 0.7388(3) 0.0424(16) Uani 1 1 d .
N2 N 0.7920(6) 0.7912(5) 0.5968(3) 0.0413(15) Uani 1 1 d .
C2 C 0.7659(6) 0.7055(6) 0.8213(3) 0.0362(17) Uani 1 1 d .
C32 C 0.4489(6) 0.6383(6) 0.8631(3) 0.0385(18) Uani 1 1 d .
N4 N 0.3438(6) 0.4082(6) 0.7414(3) 0.0446(16) Uani 1 1 d .
C46 C 0.4447(7) 0.4040(6) 0.6441(3) 0.0380(17) Uani 1 1 d .
C53 C 0.3654(7) 0.3832(6) 0.6850(4) 0.0424(19) Uani 1 1 d .
H53 H 0.3251 0.3479 0.6693 0.051 Uiso 1 1 calc R
C47 C 0.5056(6) 0.4636(6) 0.6578(3) 0.0362(17) Uani 1 1 d .
C1 C 0.8183(7) 0.7726(7) 0.8377(3) 0.0426(19) Uani 1 1 d .
C3 C 0.7640(6) 0.6239(6) 0.8664(3) 0.0374(17) Uani 1 1 d .
C48 C 0.5836(7) 0.4714(6) 0.6129(3) 0.0410(19) Uani 1 1 d .
C33 C 0.4438(7) 0.7472(6) 0.8641(3) 0.0402(18) Uani 1 1 d .
C38 C 0.4236(7) 0.4817(7) 0.9229(4) 0.0421(19) Uani 1 1 d .
H38 H 0.4128 0.4550 0.9618 0.051 Uiso 1 1 calc R
C31 C 0.4156(7) 0.5946(7) 0.9172(3) 0.0410(18) Uani 1 1 d .
C39 C 0.4586(7) 0.3011(7) 0.8951(4) 0.0437(19) Uani 1 1 d .
C17 C 0.5608(7) 0.7879(6) 0.6175(3) 0.0390(18) Uani 1 1 d .
C18 C 0.4448(7) 0.7999(6) 0.6220(4) 0.0424(19) Uani 1 1 d .
C52 C 0.7367(8) 0.5250(8) 0.5883(4) 0.058(2) Uani 1 1 d .
H52A H 0.7965 0.4460 0.5841 0.087 Uiso 1 1 calc R
H52B H 0.7726 0.5675 0.6037 0.087 Uiso 1 1 calc R
H52C H 0.7020 0.5596 0.5493 0.087 Uiso 1 1 calc R
C40 C 0.5533(7) 0.2080(6) 0.8706(4) 0.0449(19) Uani 1 1 d .
C54 C 0.2613(7) 0.3829(7) 0.7754(4) 0.048(2) Uani 1 1 d .
C59 C 0.2767(8) 0.2713(8) 0.7840(4) 0.058(2) Uani 1 1 d .
H59 H 0.3387 0.2109 0.7643 0.070 Uiso 1 1 calc R
C16 C 0.5998(7) 0.8234(6) 0.5628(3) 0.0439(19) Uani 1 1 d .
C21 C 0.5171(9) 0.8692(7) 0.5139(4) 0.054(2) Uani 1 1 d .
H21 H 0.5407 0.8909 0.4767 0.065 Uiso 1 1 calc R
C6 C 0.8617(7) 0.7588(7) 0.8973(4) 0.053(2) Uani 1 1 d .
H6 H 0.8945 0.8046 0.9082 0.063 Uiso 1 1 calc R
C10 C 0.7364(7) 1.0532(7) 0.6777(4) 0.048(2) Uani 1 1 d .
C9 C 0.8340(7) 0.9589(6) 0.7058(4) 0.0441(19) Uani 1 1 d .
C25 C 1.0061(7) 0.6838(7) 0.6048(4) 0.049(2) Uani 1 1 d .
C24 C 0.9068(7) 0.7789(7) 0.5795(4) 0.048(2) Uani 1 1 d .
C8 C 0.8353(7) 0.8537(7) 0.7957(4) 0.0440(19) Uani 1 1 d .
H8 H 0.8665 0.8968 0.8119 0.053 Uiso 1 1 calc R
C23 C 0.7156(7) 0.8147(6) 0.5543(4) 0.045(2) Uani 1 1 d .
H23 H 0.7378 0.8271 0.5147 0.054 Uiso 1 1 calc R
C51 C 0.4604(8) 0.3576(7) 0.5871(4) 0.049(2) Uani 1 1 d .
H51 H 0.4179 0.3197 0.5776 0.059 Uiso 1 1 calc R
C44 C 0.3761(8) 0.2872(8) 0.9334(4) 0.057(2) Uani 1 1 d .
H44 H 0.3098 0.3511 0.9481 0.069 Uiso 1 1 calc R
C45 C 0.6447(7) 0.2230(7) 0.8318(4) 0.052(2) Uani 1 1 d .
H45A H 0.6862 0.2506 0.8564 0.062 Uiso 1 1 calc R
H45B H 0.7029 0.1482 0.8180 0.062 Uiso 1 1 calc R
C19 C 0.3687(8) 0.8492(7) 0.5750(4) 0.054(2) Uani 1 1 d .
H19 H 0.2907 0.8614 0.5791 0.065 Uiso 1 1 calc R
C36 C 0.3779(7) 0.6612(7) 0.9674(4) 0.052(2) Uani 1 1 d .
H36 H 0.3557 0.6328 1.0029 0.062 Uiso 1 1 calc R
C55 C 0.1692(7) 0.4723(7) 0.8032(4) 0.050(2) Uani 1 1 d .
C30 C 0.9961(8) 0.5891(7) 0.6441(4) 0.055(2) Uani 1 1 d .
H30A H 0.9624 0.5527 0.6203 0.066 Uiso 1 1 calc R
H30B H 1.0750 0.5304 0.6570 0.066 Uiso 1 1 calc R
C49 C 0.5996(8) 0.4247(7) 0.5579(4) 0.052(2) Uani 1 1 d .
H49 H 0.6521 0.4314 0.5291 0.062 Uiso 1 1 calc R
C14 C 0.9479(8) 0.9458(7) 0.6976(4) 0.058(2) Uani 1 1 d .
H14 H 1.0128 0.8811 0.7153 0.070 Uiso 1 1 calc R
C15 C 0.6149(7) 1.0693(7) 0.6882(4) 0.055(2) Uani 1 1 d .
H15A H 0.5941 1.0816 0.7310 0.066 Uiso 1 1 calc R
H15B H 0.5592 1.1379 0.6645 0.066 Uiso 1 1 calc R
C7 C 0.7249(8) 0.4654(7) 0.8869(4) 0.056(2) Uani 1 1 d .
H7A H 0.8075 0.4136 0.8954 0.084 Uiso 1 1 calc R
H7B H 0.6905 0.4244 0.8686 0.084 Uiso 1 1 calc R
H7C H 0.6832 0.4953 0.9243 0.084 Uiso 1 1 calc R
C20 C 0.4073(8) 0.8821(7) 0.5199(4) 0.056(2) Uani 1 1 d .
H20 H 0.3554 0.9132 0.4871 0.067 Uiso 1 1 calc R
C35 C 0.3726(8) 0.7663(8) 0.9659(4) 0.058(2) Uani 1 1 d .
H35 H 0.3460 0.8096 1.0001 0.070 Uiso 1 1 calc R
C5 C 0.8562(8) 0.6792(8) 0.9393(4) 0.055(2) Uani 1 1 d .
H5 H 0.8841 0.6714 0.9786 0.066 Uiso 1 1 calc R
C4 C 0.8076(7) 0.6089(7) 0.9221(4) 0.048(2) Uani 1 1 d .
H4 H 0.8062 0.5522 0.9497 0.058 Uiso 1 1 calc R
C37 C 0.4698(9) 0.8923(7) 0.8034(5) 0.071(3) Uani 1 1 d .
H37A H 0.3890 0.9487 0.8121 0.106 Uiso 1 1 calc R
H37B H 0.4910 0.9078 0.7626 0.106 Uiso 1 1 calc R
H37C H 0.5225 0.8966 0.8317 0.106 Uiso 1 1 calc R
C34 C 0.4062(8) 0.8102(8) 0.9141(4) 0.059(2) Uani 1 1 d .
H34 H 0.4030 0.8825 0.9135 0.071 Uiso 1 1 calc R
C43 C 0.3956(9) 0.1747(9) 0.9492(4) 0.066(3) Uani 1 1 d .
H43 H 0.3436 0.1630 0.9762 0.079 Uiso 1 1 calc R
C41 C 0.5667(9) 0.1011(8) 0.8867(4) 0.061(2) Uani 1 1 d .
H41 H 0.6312 0.0371 0.8709 0.073 Uiso 1 1 calc R
C50 C 0.5379(8) 0.3679(7) 0.5453(4) 0.054(2) Uani 1 1 d .
H50 H 0.5488 0.3358 0.5078 0.064 Uiso 1 1 calc R
C11 C 0.7551(9) 1.1336(8) 0.6438(4) 0.060(2) Uani 1 1 d .
H11 H 0.6911 1.1978 0.6253 0.072 Uiso 1 1 calc R
C13 C 0.9648(9) 1.0278(8) 0.6636(5) 0.068(3) Uani 1 1 d .
H13 H 1.0410 1.0203 0.6589 0.082 Uiso 1 1 calc R
C12 C 0.8710(10) 1.1203(9) 0.6365(5) 0.071(3) Uani 1 1 d .
H12 H 0.8834 1.1756 0.6130 0.085 Uiso 1 1 calc R
C60 C 0.1514(7) 0.5926(8) 0.7912(5) 0.062(2) Uani 1 1 d .
H60A H 0.1360 0.6144 0.7480 0.074 Uiso 1 1 calc R
H60B H 0.0810 0.6448 0.8134 0.074 Uiso 1 1 calc R
C42 C 0.4886(9) 0.0834(9) 0.9256(5) 0.068(3) Uani 1 1 d .
H42 H 0.5001 0.0087 0.9355 0.082 Uiso 1 1 calc R
N5 N 0.8310(8) 0.3979(7) 0.7365(4) 0.070(2) Uani 1 1 d .
C29 C 0.9180(9) 0.8623(9) 0.5421(4) 0.066(3) Uani 1 1 d .
H29 H 0.8504 0.9292 0.5286 0.079 Uiso 1 1 calc R
C26 C 1.1190(8) 0.6686(8) 0.5895(4) 0.061(2) Uani 1 1 d .
H26 H 1.1863 0.6054 0.6062 0.073 Uiso 1 1 calc R
C27 C 1.1305(10) 0.7497(10) 0.5485(5) 0.081(3) Uani 1 1 d .
H27 H 1.2062 0.7388 0.5371 0.097 Uiso 1 1 calc R
C22 C 0.3053(8) 0.7809(9) 0.6895(5) 0.073(3) Uani 1 1 d .
H22A H 0.2539 0.8632 0.6866 0.109 Uiso 1 1 calc R
H22B H 0.3009 0.7504 0.7301 0.109 Uiso 1 1 calc R
H22C H 0.2805 0.7452 0.6609 0.109 Uiso 1 1 calc R
C56 C 0.0945(8) 0.4487(10) 0.8405(5) 0.070(3) Uani 1 1 d .
H56 H 0.0318 0.5089 0.8599 0.084 Uiso 1 1 calc R
C58 C 0.1993(10) 0.2506(10) 0.8219(6) 0.079(3) Uani 1 1 d .
H58 H 0.2085 0.1760 0.8281 0.095 Uiso 1 1 calc R
C57 C 0.1093(10) 0.3396(11) 0.8501(5) 0.081(3) Uani 1 1 d .
H57 H 0.0573 0.3257 0.8761 0.097 Uiso 1 1 calc R
O15 O 0.9481(9) 0.2876(9) 0.7355(6) 0.152(4) Uani 1 1 d .
C28 C 1.0307(11) 0.8459(10) 0.5246(5) 0.082(3) Uani 1 1 d .
H28 H 1.0391 0.8991 0.4972 0.099 Uiso 1 1 calc R
N6 N 0.1264(10) 0.6753(12) 0.9566(6) 0.101(3) Uani 1 1 d .
N7 N 0.2894(13) 0.1060(10) 0.6453(6) 0.105(4) Uani 1 1 d .
O17 O 0.1769(9) 0.5709(9) 0.9544(5) 0.123(3) Uani 1 1 d .
O16 O 0.1290(9) 0.7378(9) 0.9066(5) 0.127(3) Uani 1 1 d .
O21 O 0.3604(12) 0.0320(11) 0.6820(6) 0.165(5) Uani 1 1 d .
O18 O 0.0761(10) 0.7265(11) 1.0014(5) 0.154(5) Uani 1 1 d .
O19 O 0.3321(16) 0.1610(16) 0.6203(6) 0.210(8) Uani 1 1 d .
O20 O 0.1936(12) 0.1176(15) 0.6338(10) 0.257(11) Uani 1 1 d .
O22 O 0.0540(19) 0.358(2) 0.5575(13) 0.44(2) Uani 1 1 d .
C61 C 0.169(3) 0.369(2) 0.5593(13) 0.227(12) Uani 1 1 d .
O23 O 0.086(3) 0.969(2) 0.8433(12) 0.408(18) Uani 1 1 d .
O6 O 0.9228(5) 0.6341(5) 0.6965(3) 0.0496(14) Uani 1 1 d .
H6A H 0.901(7) 0.572(7) 0.710(4) 0.060 Uiso 1 1 d .

loop_
_atom_site_aniso_label
_atom_site_aniso_U_11
_atom_site_aniso_U_22
_atom_site_aniso_U_33
_atom_site_aniso_U_23
_atom_site_aniso_U_13
_atom_site_aniso_U_12
Sm1 0.0374(3) 0.0394(3) 0.0437(3) 0.00009(17) 0.00126(17) -0.02246(19)
Co2 0.0426(6) 0.0424(6) 0.0405(6) -0.0062(5) 0.0032(5) -0.0276(5)
Co1 0.0415(6) 0.0443(6) 0.0409(6) 0.0014(5) -0.0015(5) -0.0276(5)
O7 0.045(3) 0.037(3) 0.036(3) -0.009(2) 0.009(2) -0.023(2)
O10 0.046(3) 0.041(3) 0.029(3) -0.008(2) 0.002(2) -0.021(2)
O4 0.037(3) 0.044(3) 0.040(3) 0.007(2) -0.008(2) -0.023(2)
O1 0.036(3) 0.047(3) 0.037(3) 0.004(2) -0.004(2) -0.026(2)
N3 0.034(3) 0.042(4) 0.040(4) 0.001(3) -0.006(3) -0.020(3)
O3 0.045(4) 0.042(3) 0.085(5) -0.010(3) 0.000(3) -0.024(3)
O12 0.038(3) 0.044(3) 0.080(5) -0.006(3) -0.001(3) -0.019(3)
O11 0.051(3) 0.044(3) 0.050(3) -0.008(2) 0.006(3) -0.031(3)
O8 0.050(3) 0.033(3) 0.056(3) -0.008(2) 0.012(3) -0.022(3)
O5 0.034(3) 0.048(3) 0.063(4) 0.007(3) -0.004(3) -0.023(3)
O9 0.042(3) 0.048(3) 0.058(4) 0.003(3) 0.003(3) -0.020(3)
O2 0.045(3) 0.055(3) 0.048(3) 0.012(3) -0.006(2) -0.034(3)
O14 0.036(3) 0.047(3) 0.076(4) 0.003(3) 0.005(3) -0.022(3)
O13 0.038(3) 0.038(3) 0.083(4) 0.001(3) 0.007(3) -0.021(3)
N1 0.040(4) 0.041(4) 0.051(4) 0.004(3) -0.005(3) -0.024(3)
N2 0.046(4) 0.037(3) 0.041(4) -0.002(3) 0.002(3) -0.019(3)
C2 0.030(4) 0.043(4) 0.036(4) 0.000(3) -0.006(3) -0.017(3)
C32 0.029(4) 0.038(4) 0.046(5) -0.002(4) 0.000(3) -0.014(3)
N4 0.040(4) 0.049(4) 0.050(4) -0.010(3) 0.003(3) -0.024(3)
C46 0.047(5) 0.036(4) 0.042(4) -0.007(3) -0.003(4) -0.028(4)
C53 0.034(4) 0.042(4) 0.059(5) -0.004(4) -0.009(4) -0.024(4)
C47 0.037(4) 0.035(4) 0.033(4) 0.001(3) -0.009(3) -0.014(3)
C1 0.040(4) 0.051(5) 0.040(4) -0.009(4) 0.003(4) -0.023(4)
C3 0.028(4) 0.042(4) 0.043(5) 0.001(3) -0.001(3) -0.017(3)
C48 0.045(5) 0.034(4) 0.038(4) 0.002(3) -0.004(4) -0.015(4)
C33 0.044(5) 0.044(4) 0.036(4) -0.007(3) 0.004(3) -0.024(4)
C38 0.038(4) 0.045(4) 0.048(5) 0.005(4) 0.000(4) -0.024(4)
C31 0.038(4) 0.045(4) 0.039(4) -0.005(4) 0.002(3) -0.019(4)
C39 0.042(5) 0.043(4) 0.050(5) 0.004(4) -0.006(4) -0.025(4)
C17 0.045(5) 0.027(4) 0.044(4) 0.003(3) -0.008(4) -0.017(3)
C18 0.043(5) 0.040(4) 0.047(5) 0.004(4) -0.008(4) -0.022(4)
C52 0.066(6) 0.067(6) 0.053(5) -0.014(4) 0.023(4) -0.042(5)
C40 0.040(5) 0.040(4) 0.055(5) 0.002(4) -0.003(4) -0.019(4)
C54 0.039(5) 0.058(5) 0.054(5) -0.010(4) -0.002(4) -0.027(4)
C59 0.055(6) 0.059(6) 0.075(6) -0.016(5) 0.008(5) -0.039(5)
C16 0.050(5) 0.042(4) 0.043(5) 0.002(4) -0.004(4) -0.025(4)
C21 0.076(6) 0.046(5) 0.044(5) 0.001(4) -0.008(5) -0.032(5)
C6 0.049(5) 0.057(5) 0.056(6) -0.009(4) -0.009(4) -0.027(4)
C10 0.046(5) 0.041(4) 0.059(5) 0.002(4) -0.004(4) -0.024(4)
C9 0.046(5) 0.036(4) 0.059(5) -0.007(4) 0.008(4) -0.026(4)
C25 0.041(5) 0.053(5) 0.056(5) -0.019(4) 0.013(4) -0.025(4)
C24 0.044(5) 0.056(5) 0.050(5) -0.008(4) 0.012(4) -0.028(4)
C8 0.042(5) 0.040(4) 0.053(5) -0.002(4) -0.002(4) -0.022(4)
C23 0.053(5) 0.037(4) 0.043(5) 0.001(4) 0.005(4) -0.020(4)
C51 0.057(5) 0.041(4) 0.048(5) 0.000(4) -0.016(4) -0.022(4)
C44 0.050(5) 0.062(6) 0.061(6) -0.002(4) 0.006(4) -0.029(5)
C45 0.046(5) 0.035(4) 0.074(6) 0.000(4) 0.003(4) -0.020(4)
C19 0.053(5) 0.044(5) 0.073(6) 0.004(4) -0.022(5) -0.029(4)
C36 0.054(5) 0.063(6) 0.046(5) -0.007(4) 0.004(4) -0.033(5)
C55 0.036(5) 0.058(5) 0.063(6) -0.013(4) 0.004(4) -0.026(4)
C30 0.046(5) 0.047(5) 0.076(6) -0.004(4) 0.007(5) -0.027(4)
C49 0.071(6) 0.043(5) 0.041(5) 0.002(4) 0.006(4) -0.028(5)
C14 0.054(6) 0.047(5) 0.073(6) 0.006(4) 0.002(5) -0.025(4)
C15 0.046(5) 0.038(4) 0.079(6) -0.002(4) -0.007(4) -0.019(4)
C7 0.066(6) 0.053(5) 0.056(5) 0.017(4) -0.010(4) -0.036(5)
C20 0.057(6) 0.046(5) 0.065(6) 0.007(4) -0.022(5) -0.024(4)
C35 0.075(6) 0.068(6) 0.047(5) -0.027(4) 0.015(5) -0.045(5)
C5 0.059(6) 0.072(6) 0.044(5) -0.004(4) 0.000(4) -0.040(5)
C4 0.042(5) 0.062(5) 0.045(5) 0.005(4) 0.003(4) -0.030(4)
C37 0.090(8) 0.042(5) 0.080(7) -0.006(5) 0.023(6) -0.032(5)
C34 0.070(6) 0.057(5) 0.066(6) -0.015(5) 0.006(5) -0.042(5)
C43 0.072(7) 0.074(7) 0.066(6) 0.006(5) 0.008(5) -0.049(6)
C41 0.066(6) 0.051(5) 0.063(6) -0.004(4) 0.007(5) -0.026(5)
C50 0.075(6) 0.049(5) 0.041(5) -0.003(4) -0.002(4) -0.032(5)
C11 0.063(6) 0.048(5) 0.076(6) 0.005(4) -0.002(5) -0.034(5)
C13 0.065(6) 0.055(6) 0.094(8) 0.005(5) 0.004(6) -0.039(5)
C12 0.106(9) 0.064(6) 0.068(6) 0.001(5) 0.002(6) -0.061(7)
C60 0.039(5) 0.062(6) 0.082(7) -0.023(5) 0.002(5) -0.019(4)
C42 0.082(7) 0.057(6) 0.074(7) 0.001(5) 0.005(6) -0.041(6)
N5 0.069(6) 0.067(6) 0.071(5) 0.001(4) -0.012(4) -0.029(5)
C29 0.080(7) 0.071(6) 0.058(6) -0.001(5) 0.009(5) -0.046(6)
C26 0.050(5) 0.064(6) 0.081(7) -0.021(5) 0.014(5) -0.035(5)
C27 0.067(7) 0.090(8) 0.112(9) -0.034(7) 0.033(7) -0.057(7)
C22 0.040(5) 0.090(7) 0.085(7) 0.018(6) -0.007(5) -0.030(5)
C56 0.047(6) 0.090(8) 0.089(7) -0.033(6) 0.015(5) -0.044(6)
C58 0.066(7) 0.070(7) 0.115(9) -0.003(6) 0.011(6) -0.046(6)
C57 0.064(7) 0.111(9) 0.096(8) -0.012(7) 0.011(6) -0.065(7)
O15 0.103(8) 0.093(7) 0.211(12) -0.011(7) -0.015(7) -0.006(6)
C28 0.096(9) 0.085(8) 0.095(8) -0.022(7) 0.037(7) -0.067(8)
N6 0.080(8) 0.114(10) 0.114(10) 0.001(9) -0.016(7) -0.050(7)
N7 0.119(10) 0.078(7) 0.101(9) -0.002(6) -0.006(8) -0.034(7)
O17 0.108(7) 0.084(6) 0.164(9) 0.002(6) 0.002(6) -0.037(6)
O16 0.120(8) 0.124(8) 0.144(9) 0.028(7) -0.043(7) -0.065(7)
O21 0.187(12) 0.126(9) 0.141(10) -0.021(8) -0.042(9) -0.035(9)
O18 0.121(9) 0.202(13) 0.123(9) -0.079(9) 0.021(7) -0.056(8)
O19 0.30(2) 0.30(2) 0.162(12) -0.084(12) 0.095(12) -0.244(19)
O20 0.084(9) 0.29(2) 0.43(3) -0.190(19) 0.030(12) -0.093(11)
O22 0.181(18) 0.49(4) 0.49(4) -0.38(3) -0.11(2) 0.04(2)
C61 0.21(3) 0.20(2) 0.24(3) -0.13(2) 0.08(2) -0.07(2)
O23 0.48(4) 0.28(3) 0.38(3) 0.03(2) -0.26(3) -0.11(3)
O6 0.041(3) 0.050(3) 0.062(4) 0.000(3) 0.001(3) -0.025(3)

loop_
_atom_type_symbol
_atom_type_description
_atom_type_scat_dispersion_real
_atom_type_scat_dispersion_imag
_atom_type_scat_source
C C 0.0033 0.0016 'International Tables Vol C Tables 4.2.6.8 and 6.1.1.4'
H H 0.0000 0.0000 'International Tables Vol C Tables 4.2.6.8 and 6.1.1.4'
N N 0.0061 0.0033 'International Tables Vol C Tables 4.2.6.8 and 6.1.1.4'
O O 0.0106 0.0060 'International Tables Vol C Tables 4.2.6.8 and 6.1.1.4'
Co Co 0.3494 0.9721 'International Tables Vol C Tables 4.2.6.8 and 6.1.1.4'
Sm Sm -0.1638 3.4418 'International Tables Vol C Tables 4.2.6.8 and 6.1.1.4'

loop_
_geom_angle_atom_site_label_1
_geom_angle_atom_site_label_2
_geom_angle_atom_site_label_3
_geom_angle
O7 Sm1 O4 145.85(17)
O7 Sm1 O14 84.48(17)
O4 Sm1 O14 128.73(18)
O7 Sm1 O13 130.59(17)
O4 Sm1 O13 82.80(17)
O14 Sm1 O13 52.17(17)
O7 Sm1 O1 116.84(17)
O4 Sm1 O1 62.26(16)
O14 Sm1 O1 112.85(18)
O13 Sm1 O1 70.26(18)
O7 Sm1 O10 62.71(16)
O4 Sm1 O10 116.36(17)
O14 Sm1 O10 69.96(18)
O13 Sm1 O10 112.26(18)
O1 Sm1 O10 177.18(15)
O7 Sm1 O2 70.47(17)
O4 Sm1 O2 122.53(16)
O14 Sm1 O2 71.90(19)
O13 Sm1 O2 73.84(18)
O1 Sm1 O2 60.52(15)
O10 Sm1 O2 121.03(15)
O7 Sm1 O8 60.86(16)
O4 Sm1 O8 91.28(17)
O14 Sm1 O8 136.83(18)
O13 Sm1 O8 135.45(19)
O1 Sm1 O8 68.04(16)
O10 Sm1 O8 109.87(16)
O2 Sm1 O8 72.61(17)
O7 Sm1 O5 90.24(17)
O4 Sm1 O5 60.88(16)
O14 Sm1 O5 136.85(18)
O13 Sm1 O5 136.56(18)
O1 Sm1 O5 107.70(16)
O10 Sm1 O5 69.65(16)
O2 Sm1 O5 144.98(17)
O8 Sm1 O5 72.47(18)
O7 Sm1 O11 122.74(16)
O4 Sm1 O11 69.61(17)
O14 Sm1 O11 72.91(18)
O13 Sm1 O11 70.88(19)
O1 Sm1 O11 120.41(15)
O10 Sm1 O11 60.19(15)
O2 Sm1 O11 140.62(17)
O8 Sm1 O11 146.70(17)
O5 Sm1 O11 74.39(17)
O7 Sm1 N5 107.8(2)
O4 Sm1 N5 106.4(2)
O14 Sm1 N5 26.1(2)
O13 Sm1 N5 26.1(2)
O1 Sm1 N5 91.3(2)
O10 Sm1 N5 91.5(2)
O2 Sm1 N5 70.4(2)
O8 Sm1 N5 142.9(2)
O5 Sm1 N5 144.6(2)
O11 Sm1 N5 70.3(2)
O7 Co2 N4 159.4(2)
O7 Co2 O10 77.0(2)
N4 Co2 O10 90.4(2)
O7 Co2 N3 86.8(2)
N4 Co2 N3 110.3(3)
O10 Co2 N3 154.1(2)
O7 Co2 O12 87.0(2)
N4 Co2 O12 82.3(2)
O10 Co2 O12 110.6(2)
N3 Co2 O12 88.3(2)
O7 Co2 O9 106.1(2)
N4 Co2 O9 88.0(2)
O10 Co2 O9 82.5(2)
N3 Co2 O9 82.7(2)
O12 Co2 O9 163.6(2)
O4 Co1 N1 156.0(2)
O4 Co1 O1 76.04(19)
N1 Co1 O1 89.4(2)
O4 Co1 N2 86.3(2)
N1 Co1 N2 113.4(3)
O1 Co1 N2 153.0(2)
O4 Co1 O6 106.7(2)
N1 Co1 O6 89.5(2)
O1 Co1 O6 81.6(2)
N2 Co1 O6 84.2(2)
O4 Co1 O3 86.9(2)
N1 Co1 O3 80.7(2)
O1 Co1 O3 111.3(2)
N2 Co1 O3 87.6(3)
O6 Co1 O3 163.6(2)
C32 O7 Co2 121.7(4)
C32 O7 Sm1 126.0(4)
Co2 O7 Sm1 112.0(2)
C47 O10 Co2 124.4(4)
C47 O10 Sm1 127.1(4)
Co2 O10 Sm1 105.2(2)
C17 O4 Co1 122.2(4)
C17 O4 Sm1 124.4(4)
Co1 O4 Sm1 112.8(2)
C2 O1 Co1 126.0(4)
C2 O1 Sm1 126.5(4)
Co1 O1 Sm1 106.1(2)
C38 N3 C39 119.0(6)
C38 N3 Co2 122.1(5)
C39 N3 Co2 118.3(5)
C15 O3 Co1 122.1(5)
C60 O12 Co2 118.8(5)
C48 O11 C52 116.1(6)
C48 O11 Sm1 120.2(4)
C52 O11 Sm1 123.2(5)
C33 O8 C37 116.4(6)
C33 O8 Sm1 115.8(4)
C37 O8 Sm1 125.4(5)
C18 O5 C22 116.9(6)
C18 O5 Sm1 117.0(4)
C22 O5 Sm1 125.3(5)
C45 O9 Co2 121.6(5)
C3 O2 C7 115.5(6)
C3 O2 Sm1 120.8(4)
C7 O2 Sm1 123.7(5)
N5 O14 Sm1 94.0(5)
N5 O13 Sm1 93.6(5)
C8 N1 C9 118.2(7)
C8 N1 Co1 126.0(5)
C9 N1 Co1 115.9(5)
C23 N2 C24 118.1(7)
C23 N2 Co1 123.0(5)
C24 N2 Co1 118.5(5)
O1 C2 C1 124.9(6)
O1 C2 C3 118.6(6)
C1 C2 C3 116.5(7)
O7 C32 C33 118.0(6)
O7 C32 C31 124.6(7)
C33 C32 C31 117.4(7)
C53 N4 C54 119.6(7)
C53 N4 Co2 124.0(5)
C54 N4 Co2 116.1(5)
C47 C46 C51 120.2(7)
C47 C46 C53 124.8(7)
C51 C46 C53 115.0(7)
N4 C53 C46 126.9(7)
O10 C47 C46 125.3(7)
O10 C47 C48 117.8(7)
C46 C47 C48 116.9(7)
C2 C1 C6 119.9(7)
C2 C1 C8 123.5(7)
C6 C1 C8 116.6(7)
C4 C3 O2 123.3(7)
C4 C3 C2 123.6(7)
O2 C3 C2 113.0(6)
C49 C48 O11 122.9(7)
C49 C48 C47 122.5(7)
O11 C48 C47 114.6(7)
C34 C33 O8 126.4(7)
C34 C33 C32 122.0(7)
O8 C33 C32 111.7(6)
N3 C38 C31 126.8(7)
C36 C31 C32 119.1(7)
C36 C31 C38 118.3(7)
C32 C31 C38 122.5(7)
C40 C39 C44 121.5(7)
C40 C39 N3 119.1(7)
C44 C39 N3 119.4(7)
O4 C17 C18 117.5(6)
O4 C17 C16 122.3(7)
C18 C17 C16 120.2(7)
O5 C18 C19 127.4(7)
O5 C18 C17 112.2(6)
C19 C18 C17 120.3(7)
C41 C40 C39 117.9(7)
C41 C40 C45 120.8(7)
C39 C40 C45 121.1(7)
C55 C54 C59 120.8(8)
C55 C54 N4 117.1(7)
C59 C54 N4 122.0(7)
C58 C59 C54 119.2(9)
C17 C16 C21 116.5(7)
C17 C16 C23 123.9(7)
C21 C16 C23 119.6(7)
C20 C21 C16 122.1(8)
C5 C6 C1 121.0(8)
C11 C10 C9 118.5(8)
C11 C10 C15 120.6(8)
C9 C10 C15 120.7(7)
C14 C9 C10 120.8(7)
C14 C9 N1 121.8(7)
C10 C9 N1 117.2(7)
C26 C25 C24 119.5(8)
C26 C25 C30 118.2(8)
C24 C25 C30 122.0(7)
C29 C24 C25 121.2(8)
C29 C24 N2 121.1(8)
C25 C24 N2 117.6(7)
N1 C8 C1 127.3(8)
N2 C23 C16 125.7(7)
C50 C51 C46 120.0(8)
C39 C44 C43 118.1(8)
O9 C45 C40 113.1(7)
C18 C19 C20 120.0(8)
C35 C36 C31 121.4(8)
C56 C55 C54 118.5(8)
C56 C55 C60 121.7(8)
C54 C55 C60 119.7(7)
O6 C30 C25 111.3(7)
C48 C49 C50 119.5(8)
C13 C14 C9 119.7(9)
O3 C15 C10 112.2(7)
C21 C20 C19 120.7(8)
C36 C35 C34 120.7(8)
C6 C5 C4 119.2(8)
C3 C4 C5 119.8(7)
C33 C34 C35 119.4(8)
C42 C43 C44 120.6(8)
C40 C41 C42 122.5(9)
C49 C50 C51 120.9(8)
C10 C11 C12 120.2(9)
C12 C13 C14 120.2(9)
C13 C12 C11 120.5(8)
O12 C60 C55 114.9(7)
C43 C42 C41 119.4(9)
O13 N5 O14 120.1(8)
O13 N5 O15 118.6(8)
O14 N5 O15 121.3(8)
O13 N5 Sm1 60.3(4)
O14 N5 Sm1 59.9(4)
O15 N5 Sm1 178.5(7)
C24 C29 C28 119.7(10)
C25 C26 C27 119.2(9)
C28 C27 C26 120.8(9)
C57 C56 C55 121.5(9)
C57 C58 C59 119.6(10)
C56 C57 C58 120.4(10)
C27 C28 C29 119.4(10)
O17 N6 O18 124.8(14)
O17 N6 O16 117.4(14)
O18 N6 O16 117.8(14)
O19 N7 O20 124.0(19)
O19 N7 O21 110.4(18)
O20 N7 O21 125.4(18)
C30 O6 Co1 121.5(5)

loop_
_geom_bond_atom_site_label_1
_geom_bond_atom_site_label_2
_geom_bond_distance
Sm1 O7 2.345(5)
Sm1 O4 2.354(5)
Sm1 O14 2.470(6)
Sm1 O13 2.479(5)
Sm1 O1 2.482(5)
Sm1 O10 2.517(5)
Sm1 O2 2.621(5)
Sm1 O8 2.621(5)
Sm1 O5 2.628(5)
Sm1 O11 2.649(5)
Sm1 N5 2.848(8)
Co2 O7 2.030(5)
Co2 N4 2.038(7)
Co2 O10 2.041(5)
Co2 N3 2.080(6)
Co2 O12 2.223(6)
Co2 O9 2.226(6)
Co1 O4 2.007(5)
Co1 N1 2.031(7)
Co1 O1 2.055(5)
Co1 N2 2.084(6)
Co1 O6 2.187(6)
Co1 O3 2.241(7)
O7 C32 1.300(9)
O10 C47 1.304(8)
O4 C17 1.333(9)
O1 C2 1.294(8)
N3 C38 1.274(10)
N3 C39 1.420(9)
O3 C15 1.418(10)
O12 C60 1.403(10)
O11 C48 1.394(9)
O11 C52 1.430(9)
O8 C33 1.383(8)
O8 C37 1.426(9)
O5 C18 1.345(9)
O5 C22 1.419(9)
O9 C45 1.406(10)
O2 C3 1.377(9)
O2 C7 1.424(8)
O14 N5 1.257(9)
O13 N5 1.254(9)
N1 C8 1.275(10)
N1 C9 1.426(9)
N2 C23 1.291(10)
N2 C24 1.430(10)
C2 C1 1.408(11)
C2 C3 1.413(10)
C32 C33 1.402(10)
C32 C31 1.416(10)
N4 C53 1.292(10)
N4 C54 1.415(10)
C46 C47 1.394(10)
C46 C51 1.401(11)
C46 C53 1.431(10)
C47 C48 1.403(10)
C1 C6 1.412(11)
C1 C8 1.445(10)
C3 C4 1.330(11)
C48 C49 1.362(11)
C33 C34 1.355(11)
C38 C31 1.434(10)
C31 C36 1.384(11)
C39 C40 1.371(11)
C39 C44 1.387(11)
C17 C18 1.410(10)
C17 C16 1.410(10)
C18 C19 1.349(11)
C40 C41 1.353(11)
C40 C45 1.491(11)
C54 C55 1.366(11)
C54 C59 1.383(11)
C59 C58 1.373(13)
C16 C21 1.423(11)
C16 C23 1.429(11)
C21 C20 1.329(12)
C6 C5 1.365(11)
C10 C11 1.353(11)
C10 C9 1.396(11)
C10 C15 1.469(11)
C9 C14 1.382(11)
C25 C26 1.384(11)
C25 C24 1.387(12)
C25 C30 1.512(11)
C24 C29 1.378(11)
C51 C50 1.365(11)
C44 C43 1.395(12)
C19 C20 1.402(12)
C36 C35 1.348(11)
C55 C56 1.358(12)
C55 C60 1.491(12)
C30 O6 1.425(10)
C49 C50 1.364(12)
C14 C13 1.360(12)
C35 C34 1.380(11)
C5 C4 1.414(12)
C43 C42 1.341(13)
C41 C42 1.375(12)
C11 C12 1.405(13)
C13 C12 1.352(14)
N5 O15 1.507(12)
C29 C28 1.386(13)
C26 C27 1.400(14)
C27 C28 1.385(16)
C56 C57 1.355(14)
C58 C57 1.356(14)
N6 O17 1.210(13)
N6 O18 1.211(14)
N6 O16 1.332(13)
N7 O19 1.187(15)
N7 O20 1.191(16)
N7 O21 1.234(14)
O22 C61 1.55(3)
